data_8107080
loop_
_publ_author_name
'Li, Shi-Hui'
'Zheng, Min'

_publ_section_title
;
 Crystal structure of
 catena-poly[dichlorido-(\m2-4-(pyridin-4-yl)-isophthalate-\k2 O,
 O&#x2032;)cadmium(II)] monohydrate, C13H11NO5Cl2Cd
;
_journal_issue 4
_journal_name_full 'Zeitschrift f\"ur Kristallographie - New Crystal Structures'
_journal_page_first 1013
_journal_page_last 1014
_journal_paper_doi 10.1515/ncrs-2015-0300
_journal_volume 231
_journal_year 2016
_chemical_formula_sum 'C13 H11 Cd Cl2 N O5'
_chemical_formula_weight 444.53
_space_group_IT_number 4
_space_group_name_Hall 'P 2yb'
_space_group_name_H-M_alt 'P 1 21 1'
_symmetry_cell_setting monoclinic
_symmetry_space_group_name_H-M 'P 1 21 1'
_atom_sites_solution_hydrogens geom
_atom_sites_solution_primary direct
_atom_sites_solution_secondary difmap
_cell_angle_alpha 90.00
_cell_angle_beta 104.725(5)
_cell_angle_gamma 90.00
_cell_formula_units_Z 2
_cell_length_a 8.036(4)
_cell_length_b 7.113(3)
_cell_length_c 13.556(6)
_cell_measurement_reflns_used 3920
_cell_measurement_temperature 296(2)
_cell_measurement_theta_max 28.26
_cell_measurement_theta_min 2.62
_cell_volume 749.4(6)
_computing_cell_refinement 'Bruker SMART'
_computing_data_collection 'Bruker SMART'
_computing_data_reduction 'Bruker SAINT'
_computing_molecular_graphics 'Bruker SHELXTL'
_computing_publication_material 'Bruker SHELXTL'
_computing_structure_refinement 'SHELXL-97 (Sheldrick, 1997)'
_computing_structure_solution 'SHELXS-97 (Sheldrick, 1990)'
_diffrn_ambient_temperature 296(2)
_diffrn_measured_fraction_theta_full 0.996
_diffrn_measured_fraction_theta_max 0.996
_diffrn_measurement_device_type 'CCD area detector'
_diffrn_measurement_method 'phi and omega scans'
_diffrn_radiation_monochromator graphite
_diffrn_radiation_source 'fine-focus sealed tube'
_diffrn_radiation_type MoK\a
_diffrn_radiation_wavelength 0.71073
_diffrn_reflns_av_R_equivalents 0.0153
_diffrn_reflns_av_sigmaI/netI 0.0230
_diffrn_reflns_limit_h_max 9
_diffrn_reflns_limit_h_min -9
_diffrn_reflns_limit_k_max 8
_diffrn_reflns_limit_k_min -8
_diffrn_reflns_limit_l_max 15
_diffrn_reflns_limit_l_min -16
_diffrn_reflns_number 5246
_diffrn_reflns_theta_full 25.49
_diffrn_reflns_theta_max 25.49
_diffrn_reflns_theta_min 2.62
_diffrn_standards_decay_% 0
_diffrn_standards_interval_count 0
_diffrn_standards_interval_time 0
_diffrn_standards_number 0
_exptl_absorpt_coefficient_mu 1.834
_exptl_absorpt_correction_T_max 0.7456
_exptl_absorpt_correction_T_min 0.5914
_exptl_absorpt_correction_type multi-scan
_exptl_absorpt_process_details sadabs
_exptl_crystal_colour colourless
_exptl_crystal_density_diffrn 1.970
_exptl_crystal_density_method 'not measured'
_exptl_crystal_description block
_exptl_crystal_F_000 436
_exptl_crystal_size_max 0.32
_exptl_crystal_size_mid 0.28
_exptl_crystal_size_min 0.17
_refine_diff_density_max 0.817
_refine_diff_density_min -0.387
_refine_diff_density_rms 0.070
_refine_ls_abs_structure_details 'Flack H D (1983), Acta Cryst. A39, 876-881'
_refine_ls_abs_structure_Flack 0.19(4)
_refine_ls_extinction_method none
_refine_ls_goodness_of_fit_ref 1.081
_refine_ls_hydrogen_treatment constr
_refine_ls_matrix_type full
_refine_ls_number_parameters 200
_refine_ls_number_reflns 2675
_refine_ls_number_restraints 1
_refine_ls_restrained_S_all 1.081
_refine_ls_R_factor_all 0.0237
_refine_ls_R_factor_gt 0.0220
_refine_ls_shift/su_max 0.000
_refine_ls_shift/su_mean 0.000
_refine_ls_structure_factor_coef Fsqd
_refine_ls_weighting_details 'calc w=1/[\s^2^(Fo^2^)+(0.0294P)^2^+0.4358P] where P=(Fo^2^+2Fc^2^)/3'
_refine_ls_weighting_scheme calc
_refine_ls_wR_factor_gt 0.0562
_refine_ls_wR_factor_ref 0.0575
_reflns_number_gt 2558
_reflns_number_total 2675
_reflns_threshold_expression >2sigma(I)
_cod_data_source_file suppl_ncrs-2015-0300_suppl.cif
_cod_data_source_block bbb
_cod_depositor_comments
;
The following automatic conversions were performed:

data item '_symmetry_cell_setting' value 'Monoclinic' was changed to
'monoclinic' in accordance with the built-in table derived from the
CIF Core dictionary named 'cif_core.dic' version 2.4.5 last updated
on 2014-11-21.

Automatic conversion script
Id: cif_fix_values 8738 2021-04-28 16:35:53Z antanas 
;
_cod_original_cell_volume 749.5(6)
_cod_original_sg_symbol_H-M P2(1)
_cod_database_code 8107080

loop_
_symmetry_equiv_pos_as_xyz
'x, y, z'
'-x, y+1/2, -z'

loop_
_atom_site_label
_atom_site_type_symbol
_atom_site_fract_x
_atom_site_fract_y
_atom_site_fract_z
_atom_site_U_iso_or_equiv
_atom_site_adp_type
_atom_site_occupancy
_atom_site_symmetry_multiplicity
_atom_site_calc_flag
_atom_site_refinement_flags
_atom_site_disorder_assembly
_atom_site_disorder_group
Cd1 Cd 0.99467(4) 0.43390(11) -0.00255(2) 0.02460(8) Uani 1 1 d . . .
Cl1 Cl 0.75581(9) 0.18015(19) -0.03252(6) 0.02777(17) Uani 1 1 d . . .
Cl2 Cl 1.19557(9) 0.1829(2) -0.06104(6) 0.02612(16) Uani 1 1 d . . .
O1 O 1.1010(4) 0.3366(4) 0.1666(2) 0.0342(8) Uani 1 1 d . . .
O2 O 1.1110(4) 0.0215(4) 0.1721(2) 0.0320(8) Uani 1 1 d . . .
O3 O 1.5942(3) 0.1882(8) 0.5466(2) 0.0490(7) Uani 1 1 d . . .
H3 H 1.6819 0.2136 0.5907 0.074 Uiso 1 1 calc R . .
O4 O 1.4660(4) 0.2674(6) 0.6679(2) 0.0580(10) Uani 1 1 d . . .
O5 O 0.8735(3) 0.1879(10) 0.70235(18) 0.0428(6) Uani 1 1 d . . .
H1W H 0.8641 0.2895 0.7501 0.064 Uiso 1 1 d R . .
H2W H 0.8600 0.0742 0.7458 0.064 Uiso 1 1 d R . .
N1 N 0.4859(5) 0.2248(8) 0.1467(3) 0.0552(14) Uani 1 1 d . . .
H1 H 0.3868 0.2268 0.1037 0.066 Uiso 1 1 calc R . .
C1 C 0.9718(5) 0.2223(5) 0.3567(3) 0.0292(10) Uani 1 1 d . . .
C2 C 1.1230(4) 0.1956(12) 0.3248(2) 0.0228(8) Uani 1 1 d . . .
C3 C 1.2828(4) 0.1922(9) 0.3967(2) 0.0279(7) Uani 1 1 d . . .
H3A H 1.3827 0.1679 0.3762 0.034 Uiso 1 1 calc R . .
C4 C 1.2909(5) 0.2256(5) 0.4992(3) 0.0289(9) Uani 1 1 d . . .
C5 C 1.1400(5) 0.2580(6) 0.5290(3) 0.0370(10) Uani 1 1 d . . .
H5 H 1.1455 0.2817 0.5972 0.044 Uiso 1 1 calc R . .
C6 C 0.9827(5) 0.2555(6) 0.4587(3) 0.0345(9) Uani 1 1 d . . .
H6 H 0.8829 0.2763 0.4799 0.041 Uiso 1 1 calc R . .
C7 C 1.1111(4) 0.1822(8) 0.2122(2) 0.0232(6) Uani 1 1 d . . .
C8 C 1.4583(5) 0.2302(5) 0.5800(3) 0.0347(11) Uani 1 1 d . . .
C9 C 0.5768(6) 0.0643(9) 0.1585(4) 0.0511(14) Uani 1 1 d . . .
H9 H 0.5325 -0.0424 0.1214 0.061 Uiso 1 1 calc R . .
C10 C 0.7361(6) 0.0598(7) 0.2263(3) 0.0392(10) Uani 1 1 d . . .
H10 H 0.8011 -0.0499 0.2352 0.047 Uiso 1 1 calc R . .
C11 C 0.8000(4) 0.2214(6) 0.2818(3) 0.0295(10) Uani 1 1 d . . .
C12 C 0.6985(6) 0.3815(7) 0.2669(4) 0.0479(12) Uani 1 1 d . . .
H12 H 0.7376 0.4899 0.3038 0.058 Uiso 1 1 calc R . .
C13 C 0.5424(7) 0.3809(9) 0.1986(4) 0.0592(14) Uani 1 1 d . . .
H13 H 0.4752 0.4890 0.1880 0.071 Uiso 1 1 calc R . .

loop_
_atom_site_aniso_label
_atom_site_aniso_U_11
_atom_site_aniso_U_22
_atom_site_aniso_U_33
_atom_site_aniso_U_23
_atom_site_aniso_U_13
_atom_site_aniso_U_12
Cd1 0.03131(13) 0.01847(12) 0.02070(12) 0.00132(9) 0.00047(8) 0.00051(10)
Cl1 0.0235(3) 0.0203(3) 0.0359(4) 0.0011(6) 0.0007(3) -0.0014(5)
Cl2 0.0282(4) 0.0222(3) 0.0271(4) 0.0001(5) 0.0053(3) -0.0005(5)
O1 0.049(2) 0.0261(17) 0.0227(15) 0.0028(13) -0.0003(14) -0.0020(14)
O2 0.0451(19) 0.0277(17) 0.0200(15) -0.0026(12) 0.0026(14) 0.0016(14)
O3 0.0296(13) 0.081(2) 0.0310(14) -0.007(2) -0.0021(11) 0.007(2)
O4 0.0424(17) 0.101(3) 0.0253(16) -0.0118(16) -0.0015(14) 0.0046(18)
O5 0.0460(14) 0.0463(15) 0.0293(13) -0.005(3) -0.0032(11) 0.007(3)
N1 0.0243(17) 0.097(5) 0.040(2) 0.009(2) 0.0000(15) 0.002(2)
C1 0.0281(18) 0.032(3) 0.0249(18) -0.0001(15) 0.0017(15) 0.0009(15)
C2 0.0280(15) 0.0167(19) 0.0214(15) -0.002(2) 0.0019(12) 0.000(2)
C3 0.0259(16) 0.0309(17) 0.0260(16) 0.002(2) 0.0045(13) 0.005(2)
C4 0.0310(19) 0.029(3) 0.0225(17) 0.0009(14) -0.0005(15) -0.0006(15)
C5 0.038(2) 0.049(2) 0.0214(19) -0.0032(17) 0.0021(17) 0.0025(19)
C6 0.029(2) 0.050(2) 0.026(2) 0.0011(17) 0.0090(16) 0.0048(17)
C7 0.0179(14) 0.0277(15) 0.0207(15) -0.001(2) -0.0011(11) 0.000(2)
C8 0.036(2) 0.040(3) 0.0239(19) 0.0005(15) 0.0003(16) 0.0007(16)
C9 0.037(3) 0.079(4) 0.033(3) -0.008(3) 0.002(2) -0.018(3)
C10 0.034(2) 0.047(3) 0.034(2) 0.001(2) 0.0033(19) -0.004(2)
C11 0.0234(17) 0.042(3) 0.0225(17) 0.0033(16) 0.0046(14) 0.0008(16)
C12 0.039(2) 0.046(3) 0.050(3) 0.002(2) -0.003(2) 0.008(2)
C13 0.040(3) 0.069(4) 0.060(3) 0.009(3) -0.003(2) 0.012(2)

loop_
_atom_type_symbol
_atom_type_description
_atom_type_scat_dispersion_real
_atom_type_scat_dispersion_imag
_atom_type_scat_source
C C 0.0033 0.0016 'International Tables Vol C Tables 4.2.6.8 and 6.1.1.4'
H H 0.0000 0.0000 'International Tables Vol C Tables 4.2.6.8 and 6.1.1.4'
N N 0.0061 0.0033 'International Tables Vol C Tables 4.2.6.8 and 6.1.1.4'
O O 0.0106 0.0060 'International Tables Vol C Tables 4.2.6.8 and 6.1.1.4'
Cd Cd -0.8075 1.2024 'International Tables Vol C Tables 4.2.6.8 and 6.1.1.4'
Cl Cl 0.1484 0.1585 'International Tables Vol C Tables 4.2.6.8 and 6.1.1.4'

loop_
_geom_angle_atom_site_label_1
_geom_angle_atom_site_label_2
_geom_angle_atom_site_label_3
_geom_angle
_geom_angle_site_symmetry_1
_geom_angle_site_symmetry_3
O2 Cd1 O1 178.34(14) 2_755 .
O2 Cd1 Cl1 87.82(9) 2_755 .
O1 Cd1 Cl1 91.09(9) . .
O2 Cd1 Cl1 94.05(9) 2_755 2_755
O1 Cd1 Cl1 87.01(9) . 2_755
Cl1 Cd1 Cl1 177.65(5) . 2_755
O2 Cd1 Cl2 92.69(9) 2_755 2_755
O1 Cd1 Cl2 88.62(9) . 2_755
Cl1 Cd1 Cl2 92.95(5) . 2_755
Cl1 Cd1 Cl2 88.39(6) 2_755 2_755
O2 Cd1 Cl2 88.98(9) 2_755 .
O1 Cd1 Cl2 89.74(9) . .
Cl1 Cd1 Cl2 88.12(6) . .
Cl1 Cd1 Cl2 90.48(5) 2_755 .
Cl2 Cd1 Cl2 178.050(15) 2_755 .
Cd1 Cl1 Cd1 86.26(4) . 2_745
Cd1 Cl2 Cd1 84.65(4) 2_745 .
C7 O1 Cd1 134.9(3) . .
C7 O2 Cd1 128.9(2) . 2_745
C8 O3 H3 109.5 . .
H1W O5 H2W 99.4 . .
C13 N1 C9 123.0(4) . .
C13 N1 H1 118.5 . .
C9 N1 H1 118.5 . .
C6 C1 C2 119.5(3) . .
C6 C1 C11 119.6(3) . .
C2 C1 C11 120.9(3) . .
C3 C2 C1 120.0(3) . .
C3 C2 C7 121.0(3) . .
C1 C2 C7 118.9(3) . .
C4 C3 C2 119.5(3) . .
C4 C3 H3A 120.2 . .
C2 C3 H3A 120.2 . .
C5 C4 C3 119.6(3) . .
C5 C4 C8 118.0(3) . .
C3 C4 C8 122.4(3) . .
C6 C5 C4 120.8(4) . .
C6 C5 H5 119.6 . .
C4 C5 H5 119.6 . .
C5 C6 C1 120.5(4) . .
C5 C6 H6 119.7 . .
C1 C6 H6 119.7 . .
O1 C7 O2 125.9(3) . .
O1 C7 C2 115.1(5) . .
O2 C7 C2 119.0(5) . .
O4 C8 O3 123.3(4) . .
O4 C8 C4 122.4(4) . .
O3 C8 C4 114.2(3) . .
N1 C9 C10 119.1(5) . .
N1 C9 H9 120.5 . .
C10 C9 H9 120.5 . .
C9 C10 C11 119.6(5) . .
C9 C10 H10 120.2 . .
C11 C10 H10 120.2 . .
C12 C11 C10 118.4(4) . .
C12 C11 C1 120.3(4) . .
C10 C11 C1 121.3(4) . .
C13 C12 C11 120.3(5) . .
C13 C12 H12 119.8 . .
C11 C12 H12 119.8 . .
N1 C13 C12 119.7(5) . .
N1 C13 H13 120.2 . .
C12 C13 H13 120.2 . .

loop_
_geom_bond_atom_site_label_1
_geom_bond_atom_site_label_2
_geom_bond_distance
_geom_bond_site_symmetry_2
Cd1 O2 2.324(3) 2_755
Cd1 O1 2.339(3) .
Cd1 Cl1 2.5906(16) .
Cd1 Cl1 2.6136(15) 2_755
Cd1 Cl2 2.6244(15) 2_755
Cd1 Cl2 2.6597(15) .
Cl1 Cd1 2.6136(15) 2_745
Cl2 Cd1 2.6244(15) 2_745
O1 C7 1.253(6) .
O2 C7 1.266(6) .
O2 Cd1 2.324(3) 2_745
O3 C8 1.319(5) .
O3 H3 0.8200 .
O4 C8 1.206(5) .
O5 H1W 0.9863 .
O5 H2W 1.0226 .
N1 C13 1.331(8) .
N1 C9 1.343(7) .
N1 H1 0.8600 .
C1 C6 1.383(6) .
C1 C2 1.403(5) .
C1 C11 1.492(5) .
C2 C3 1.401(4) .
C2 C7 1.507(4) .
C3 C4 1.394(5) .
C3 H3A 0.9300 .
C4 C5 1.391(6) .
C4 C8 1.504(5) .
C5 C6 1.376(5) .
C5 H5 0.9300 .
C6 H6 0.9300 .
C9 C10 1.373(6) .
C9 H9 0.9300 .
C10 C11 1.398(6) .
C10 H10 0.9300 .
C11 C12 1.385(6) .
C12 C13 1.357(7) .
C12 H12 0.9300 .
C13 H13 0.9300 .

loop_
_geom_hbond_atom_site_label_D
_geom_hbond_atom_site_label_H
_geom_hbond_atom_site_label_A
_geom_hbond_distance_DH
_geom_hbond_distance_HA
_geom_hbond_distance_DA
_geom_hbond_angle_DHA
_geom_hbond_site_symmetry_A
O5 H2W O1 1.02 2.04 3.043(7) 165.0 2_746
O5 H1W O2 0.99 1.94 2.905(7) 164.8 2_756
O3 H3 O5 0.82 1.87 2.661(3) 160.9 1_655

loop_
_geom_torsion_atom_site_label_1
_geom_torsion_atom_site_label_2
_geom_torsion_atom_site_label_3
_geom_torsion_atom_site_label_4
_geom_torsion
_geom_torsion_site_symmetry_1
_geom_torsion_site_symmetry_2
_geom_torsion_site_symmetry_3
_geom_torsion_site_symmetry_4
O2 Cd1 Cl1 Cd1 115.41(9) 2_755 . . 2_745
O1 Cd1 Cl1 Cd1 -63.34(9) . . . 2_745
Cl1 Cd1 Cl1 Cd1 -27.2(7) 2_755 . . 2_745
Cl2 Cd1 Cl1 Cd1 -152.01(3) 2_755 . . 2_745
Cl2 Cd1 Cl1 Cd1 26.36(3) . . . 2_745
O2 Cd1 Cl2 Cd1 -114.16(9) 2_755 . . 2_745
O1 Cd1 Cl2 Cd1 64.79(9) . . . 2_745
Cl1 Cd1 Cl2 Cd1 -26.31(3) . . . 2_745
Cl1 Cd1 Cl2 Cd1 151.80(3) 2_755 . . 2_745
Cl2 Cd1 Cl2 Cd1 97.2(16) 2_755 . . 2_745
O2 Cd1 O1 C7 -16(6) 2_755 . . .
Cl1 Cd1 O1 C7 33.1(4) . . . .
Cl1 Cd1 O1 C7 -145.6(4) 2_755 . . .
Cl2 Cd1 O1 C7 126.0(4) 2_755 . . .
Cl2 Cd1 O1 C7 -55.1(4) . . . .
C6 C1 C2 C3 3.6(10) . . . .
C11 C1 C2 C3 -178.4(6) . . . .
C6 C1 C2 C7 -172.9(5) . . . .
C11 C1 C2 C7 5.2(9) . . . .
C1 C2 C3 C4 -3.4(11) . . . .
C7 C2 C3 C4 172.9(6) . . . .
C2 C3 C4 C5 1.3(8) . . . .
C2 C3 C4 C8 -178.0(6) . . . .
C3 C4 C5 C6 0.7(6) . . . .
C8 C4 C5 C6 -179.9(4) . . . .
C4 C5 C6 C1 -0.6(6) . . . .
C2 C1 C6 C5 -1.5(7) . . . .
C11 C1 C6 C5 -179.6(4) . . . .
Cd1 O1 C7 O2 23.2(5) . . . .
Cd1 O1 C7 C2 -156.3(3) . . . .
Cd1 O2 C7 O1 -22.5(5) 2_745 . . .
Cd1 O2 C7 C2 157.0(2) 2_745 . . .
C3 C2 C7 O1 -95.4(8) . . . .
C1 C2 C7 O1 81.0(7) . . . .
C3 C2 C7 O2 85.0(8) . . . .
C1 C2 C7 O2 -98.6(7) . . . .
C5 C4 C8 O4 -2.7(6) . . . .
C3 C4 C8 O4 176.6(5) . . . .
C5 C4 C8 O3 176.6(4) . . . .
C3 C4 C8 O3 -4.1(6) . . . .
C13 N1 C9 C10 -0.6(8) . . . .
N1 C9 C10 C11 0.4(7) . . . .
C9 C10 C11 C12 0.5(7) . . . .
C9 C10 C11 C1 179.6(4) . . . .
C6 C1 C11 C12 61.5(5) . . . .
C2 C1 C11 C12 -116.5(6) . . . .
C6 C1 C11 C10 -117.6(4) . . . .
C2 C1 C11 C10 64.4(6) . . . .
C10 C11 C12 C13 -1.0(7) . . . .
C1 C11 C12 C13 179.8(5) . . . .
C9 N1 C13 C12 0.1(9) . . . .
C11 C12 C13 N1 0.8(8) . . . .
